data_2212951
loop_
_publ_author_name
'Nichol, Gary S.'
'Clegg, William'

_publ_section_title
;
 5-(1-Methylbutyl)-5-propenylbarbituric acid (quinal barbitone)
;
_journal_coeditor_code LH2321
_journal_issue 4
_journal_name_full 'Acta Crystallographica Section E'
_journal_page_first o1632
_journal_page_last o1634
_journal_paper_doi 10.1107/S1600536807009610
_journal_volume 63
_journal_year 2007
_chemical_formula_iupac 'C12 H18 N2 O3'
_chemical_formula_moiety 'C12 H18 N2 O3'
_chemical_formula_sum 'C12 H18 N2 O3'
_chemical_formula_weight 238.28
_chemical_name_common 'Quinal barbitone'
_chemical_name_systematic
;
5-(1-Methylbutyl)-5-propenylbarbituric acid (quinal barbitone)
;
_space_group_IT_number 14
_symmetry_cell_setting monoclinic
_symmetry_space_group_name_Hall '-P 2ybc'
_symmetry_space_group_name_H-M 'P 1 21/c 1'
_atom_sites_solution_hydrogens difmap
_atom_sites_solution_primary direct
_atom_sites_solution_secondary difmap
_audit_creation_method SHELXL-97
_cell_angle_alpha 90.00
_cell_angle_beta 98.163(2)
_cell_angle_gamma 90.00
_cell_formula_units_Z 4
_cell_length_a 11.4382(8)
_cell_length_b 6.7983(5)
_cell_length_c 16.7218(12)
_cell_measurement_reflns_used 6170
_cell_measurement_temperature 150(2)
_cell_measurement_theta_max 25.0
_cell_measurement_theta_min 2.31
_cell_volume 1287.12(16)
_computing_cell_refinement 'SAINT (Bruker, 2001)'
_computing_data_collection 'SMART (Bruker, 2001)'
_computing_data_reduction SAINT
_computing_molecular_graphics 'DIAMOND (Brandenburg & Putz, 2004)'
_computing_publication_material 'SHELXTL and local programs'
_computing_structure_refinement SHELXTL
_computing_structure_solution 'SHELXTL (Sheldrick, 2001)'
_diffrn_ambient_temperature 150(2)
_diffrn_detector_area_resol_mean 8.192
_diffrn_measured_fraction_theta_full 0.994
_diffrn_measured_fraction_theta_max 0.994
_diffrn_measurement_device_type 'Bruker SMART 1K CCD'
_diffrn_measurement_method 'thin-slice \w'
_diffrn_radiation_monochromator graphite
_diffrn_radiation_source 'sealed tube'
_diffrn_radiation_type MoK\a
_diffrn_radiation_wavelength 0.71073
_diffrn_reflns_av_R_equivalents 0.0249
_diffrn_reflns_av_sigmaI/netI 0.0210
_diffrn_reflns_limit_h_max 13
_diffrn_reflns_limit_h_min -13
_diffrn_reflns_limit_k_max 8
_diffrn_reflns_limit_k_min -8
_diffrn_reflns_limit_l_max 19
_diffrn_reflns_limit_l_min -19
_diffrn_reflns_number 8938
_diffrn_reflns_theta_full 25.02
_diffrn_reflns_theta_max 25.02
_diffrn_reflns_theta_min 1.80
_diffrn_standards_number 0
_exptl_absorpt_coefficient_mu 0.089
_exptl_absorpt_correction_T_max 0.995
_exptl_absorpt_correction_T_min 0.857
_exptl_absorpt_correction_type multi-scan
_exptl_absorpt_process_details '(SADABS; Sheldrick, 2003)'
_exptl_crystal_colour colourless
_exptl_crystal_density_diffrn 1.230
_exptl_crystal_density_method 'not measured'
_exptl_crystal_description plate
_exptl_crystal_F_000 512
_exptl_crystal_size_max 0.57
_exptl_crystal_size_mid 0.23
_exptl_crystal_size_min 0.05
_refine_diff_density_max 0.569
_refine_diff_density_min -0.328
_refine_ls_extinction_method none
_refine_ls_goodness_of_fit_ref 1.046
_refine_ls_hydrogen_treatment mixed
_refine_ls_matrix_type full
_refine_ls_number_parameters 166
_refine_ls_number_reflns 2255
_refine_ls_number_restraints 9
_refine_ls_restrained_S_all 1.065
_refine_ls_R_factor_all 0.0573
_refine_ls_R_factor_gt 0.0447
_refine_ls_shift/su_max 0.000
_refine_ls_shift/su_mean 0.000
_refine_ls_structure_factor_coef Fsqd
_refine_ls_weighting_details 'w=1/[\s^2^(Fo^2^)+(0.0437P)^2^+1.1535P] where P=(Fo^2^+2Fc^2^)/3'
_refine_ls_weighting_scheme calc
_refine_ls_wR_factor_gt 0.1072
_refine_ls_wR_factor_ref 0.1184
_reflns_number_gt 1842
_reflns_number_total 2255
_reflns_threshold_expression I>2\s(I)
_cod_data_source_file lh2321.cif
_cod_data_source_block I
_cod_original_sg_symbol_H-M 'P 21/c'
_cod_database_code 2212951
_cod_database_fobs_code 2212951

loop_
_symmetry_equiv_pos_as_xyz
'x, y, z'
'-x, y+1/2, -z+1/2'
'-x, -y, -z'
'x, -y-1/2, z-1/2'

loop_
_atom_site_type_symbol
_atom_site_label
_atom_site_fract_x
_atom_site_fract_y
_atom_site_fract_z
_atom_site_U_iso_or_equiv
_atom_site_adp_type
_atom_site_calc_flag
_atom_site_refinement_flags
_atom_site_occupancy
_atom_site_disorder_assembly
_atom_site_disorder_group
O O1 0.15309(13) 0.5681(2) 0.51193(9) 0.0388(4) Uani d . 1 . .
O O2 0.46742(12) 0.5693(2) 0.70762(8) 0.0287(3) Uani d . 1 . .
O O3 0.32374(13) -0.0221(2) 0.62399(9) 0.0351(4) Uani d . 1 . .
N N1 0.31041(14) 0.5646(2) 0.60884(10) 0.0243(4) Uani d . 1 . .
H H1N 0.309(2) 0.692(4) 0.6096(14) 0.040(7) Uiso d . 1 . .
N N2 0.39387(14) 0.2740(2) 0.66360(10) 0.0227(4) Uani d . 1 . .
H H2N 0.441(2) 0.220(4) 0.6993(14) 0.035(6) Uiso d . 1 . .
C C1 0.23294(16) 0.2488(3) 0.54786(11) 0.0231(4) Uani d . 1 A .
C C2 0.22687(16) 0.4726(3) 0.55418(11) 0.0244(4) Uani d . 1 . .
C C3 0.39548(15) 0.4761(3) 0.66285(10) 0.0198(4) Uani d . 1 . .
C C4 0.31875(16) 0.1542(3) 0.61452(11) 0.0226(4) Uani d . 1 . .
C C5 0.10799(17) 0.1668(3) 0.55394(12) 0.0289(5) Uani d . 1 . .
H H5A 0.0521 0.2155 0.5075 0.035 Uiso calc R 1 . .
H H5B 0.1099 0.0214 0.5506 0.035 Uiso calc R 1 . .
C C6 0.06454(19) 0.2254(4) 0.63060(14) 0.0393(6) Uani d . 1 . .
H H6 0.0379 0.3568 0.6348 0.047 Uiso calc R 1 . .
C C7 0.0605(2) 0.1097(5) 0.69195(17) 0.0596(8) Uani d . 1 . .
H H7A 0.0864 -0.0228 0.6899 0.072 Uiso calc R 1 . .
H H7B 0.0317 0.1575 0.7388 0.072 Uiso calc R 1 . .
C C8 0.3964(2) 0.2893(4) 0.45927(14) 0.0449(6) Uani d . 1 A .
H H8A 0.4548 0.2179 0.4970 0.067 Uiso calc R 1 . .
H H8B 0.3978 0.4289 0.4739 0.067 Uiso calc R 1 . .
H H8C 0.4155 0.2749 0.4043 0.067 Uiso calc R 1 . .
C C9 0.27320(18) 0.2050(3) 0.46332(12) 0.0339(5) Uani d DU 1 . .
H H9 0.2177 0.2787 0.4224 0.041 Uiso calc PR 0.869(6) A 1
H H9X 0.3036 0.0707 0.4794 0.041 Uiso calc PR 0.131(6) A 2
C C10 0.2659(2) -0.0059(3) 0.43782(14) 0.0293(7) Uani d PDU 0.869(6) A 1
H H10A 0.1897 -0.0606 0.4490 0.035 Uiso calc PR 0.869(6) A 1
H H10B 0.3298 -0.0800 0.4710 0.035 Uiso calc PR 0.869(6) A 1
C C11 0.27619(17) -0.0382(3) 0.34805(11) 0.0556(7) Uani d DU 1 . .
H H11A 0.2109 0.0313 0.3143 0.067 Uiso calc PR 0.869(6) A 1
H H11B 0.3516 0.0179 0.3360 0.067 Uiso calc PR 0.869(6) A 1
H H11X 0.2804 0.0220 0.2946 0.067 Uiso calc PR 0.131(6) A 2
H H11Y 0.3572 -0.0256 0.3775 0.067 Uiso calc PR 0.131(6) A 2
C C12 0.27144(17) -0.2508(3) 0.32762(11) 0.0546(7) Uani d R 1 A .
H H12A 0.3370 -0.3191 0.3602 0.082 Uiso calc R 1 . .
H H12B 0.2778 -0.2675 0.2702 0.082 Uiso calc R 1 . .
H H12C 0.1964 -0.3060 0.3389 0.082 Uiso calc R 1 . .
C C10X 0.2036(12) 0.139(2) 0.3934(8) 0.033(5) Uiso d PDU 0.131(6) A 2
H H10C 0.1844 0.2502 0.3557 0.039 Uiso calc PR 0.131(6) A 2
H H10D 0.1285 0.0848 0.4071 0.039 Uiso calc PR 0.131(6) A 2

loop_
_atom_site_aniso_label
_atom_site_aniso_U_11
_atom_site_aniso_U_22
_atom_site_aniso_U_33
_atom_site_aniso_U_12
_atom_site_aniso_U_13
_atom_site_aniso_U_23
O1 0.0328(8) 0.0306(8) 0.0478(9) 0.0002(7) -0.0124(7) 0.0128(7)
O2 0.0312(8) 0.0253(7) 0.0272(7) -0.0068(6) -0.0042(6) -0.0052(6)
O3 0.0465(9) 0.0126(7) 0.0435(9) -0.0006(6) -0.0025(7) 0.0012(6)
N1 0.0269(9) 0.0122(8) 0.0317(9) -0.0014(6) -0.0028(7) 0.0009(7)
N2 0.0234(8) 0.0164(8) 0.0255(9) 0.0017(6) -0.0059(7) 0.0027(6)
C1 0.0232(10) 0.0204(10) 0.0242(10) -0.0062(7) -0.0019(8) -0.0011(7)
C2 0.0227(9) 0.0213(10) 0.0279(10) -0.0020(8) -0.0010(8) 0.0060(8)
C3 0.0217(9) 0.0169(9) 0.0205(9) -0.0013(7) 0.0025(7) -0.0013(7)
C4 0.0248(10) 0.0153(10) 0.0273(10) -0.0026(7) 0.0026(8) -0.0013(7)
C5 0.0235(10) 0.0274(11) 0.0348(11) -0.0081(8) 0.0009(8) -0.0013(9)
C6 0.0298(11) 0.0406(13) 0.0497(14) -0.0070(10) 0.0126(10) -0.0024(11)
C7 0.0530(16) 0.076(2) 0.0539(16) 0.0054(15) 0.0226(13) 0.0110(15)
C8 0.0420(13) 0.0566(16) 0.0388(13) -0.0202(12) 0.0150(10) -0.0108(11)
C9 0.0319(11) 0.0421(13) 0.0276(11) -0.0104(10) 0.0037(9) -0.0059(9)
C10 0.0330(13) 0.0276(13) 0.0278(13) -0.0028(10) 0.0058(10) -0.0003(10)
C11 0.0648(17) 0.0676(19) 0.0377(13) -0.0191(15) 0.0185(12) -0.0166(13)
C12 0.0552(16) 0.0640(19) 0.0471(15) -0.0050(13) 0.0161(12) -0.0005(13)

loop_
_atom_type_symbol
_atom_type_description
_atom_type_scat_dispersion_real
_atom_type_scat_dispersion_imag
_atom_type_scat_source
C C 0.0033 0.0016 'International Tables Vol C Tables 4.2.6.8 and 6.1.1.4'
H H 0.0000 0.0000 'International Tables Vol C Tables 4.2.6.8 and 6.1.1.4'
N N 0.0061 0.0033 'International Tables Vol C Tables 4.2.6.8 and 6.1.1.4'
O O 0.0106 0.0060 'International Tables Vol C Tables 4.2.6.8 and 6.1.1.4'

loop_
_geom_angle_atom_site_label_1
_geom_angle_atom_site_label_2
_geom_angle_atom_site_label_3
_geom_angle
_geom_angle_publ_flag
H1N N1 C2 116.9(15) ?
H1N N1 C3 116.2(15) ?
C2 N1 C3 126.87(16) ?
H2N N2 C3 116.0(17) ?
H2N N2 C4 117.2(17) ?
C3 N2 C4 126.66(16) ?
C2 C1 C4 113.67(15) y
C2 C1 C5 107.58(16) y
C2 C1 C9 105.79(16) y
C4 C1 C5 107.78(15) y
C4 C1 C9 109.73(16) y
C5 C1 C9 112.35(15) y
O1 C2 N1 120.33(18) ?
O1 C2 C1 121.95(17) ?
N1 C2 C1 117.71(16) ?
O2 C3 N1 122.36(17) ?
O2 C3 N2 121.78(17) ?
N1 C3 N2 115.85(16) ?
O3 C4 N2 119.80(17) ?
O3 C4 C1 121.93(17) ?
N2 C4 C1 118.26(16) ?
C1 C5 H5A 109.1 ?
C1 C5 H5B 109.1 ?
C1 C5 C6 112.49(16) ?
H5A C5 H5B 107.8 ?
H5A C5 C6 109.1 ?
H5B C5 C6 109.1 ?
C5 C6 H6 117.6 ?
C5 C6 C7 124.7(2) ?
H6 C6 C7 117.6 ?
C6 C7 H7A 120.0 ?
C6 C7 H7B 120.0 ?
H7A C7 H7B 120.0 ?
H8A C8 H8B 109.5 ?
H8A C8 H8C 109.5 ?
H8A C8 C9 109.5 ?
H8B C8 H8C 109.5 ?
H8B C8 C9 109.5 ?
H8C C8 C9 109.5 ?
C1 C9 C8 110.91(16) ?
C1 C9 H9 106.3 ?
C1 C9 H9X 93.8 ?
C1 C9 C10 115.18(18) ?
C1 C9 C10X 127.5(6) ?
C8 C9 H9 106.3 ?
C8 C9 H9X 93.8 ?
C8 C9 C10 111.1(2) ?
C8 C9 C10X 120.2(7) ?
H9 C9 C10 106.3 ?
H9X C9 C10X 93.8 ?
C9 C10 H10A 108.8 ?
C9 C10 H10B 108.8 ?
C9 C10 C11 113.98(19) ?
H10A C10 H10B 107.7 ?
H10A C10 C11 108.8 ?
H10B C10 C11 108.8 ?
C10 C11 H11A 109.4 ?
C10 C11 H11B 109.4 ?
C10 C11 C12 110.99(12) ?
H11A C11 H11B 108.0 ?
H11A C11 C12 109.4 ?
H11B C11 C12 109.4 ?
H11B C11 C10X 108.3 ?
H11X C11 H11Y 104.6 ?
H11X C11 C12 101.5 ?
H11X C11 C10X 101.5 ?
H11Y C11 C12 101.5 ?
H11Y C11 C10X 101.5 ?
C12 C11 C10X 141.9(6) ?
C11 C12 H12A 109.5 ?
C11 C12 H12B 109.5 ?
C11 C12 H12C 109.5 ?
H12A C12 H12B 109.5 ?
H12A C12 H12C 109.5 ?
H12B C12 H12C 109.5 ?
C9 C10X C11 110.2(8) ?
C9 C10X H10C 109.6 ?
C9 C10X H10D 109.6 ?
C11 C10X H10C 109.6 ?
C11 C10X H10D 109.6 ?
H10C C10X H10D 108.1 ?

loop_
_geom_bond_atom_site_label_1
_geom_bond_atom_site_label_2
_geom_bond_distance
_geom_bond_publ_flag
O1 C2 1.210(2) ?
O2 C3 1.210(2) ?
O3 C4 1.209(2) ?
N1 H1N 0.86(3) ?
N1 C2 1.376(2) ?
N1 C3 1.369(2) ?
N2 H2N 0.83(2) ?
N2 C3 1.374(2) ?
N2 C4 1.369(2) ?
C1 C2 1.527(3) y
C1 C4 1.519(3) y
C1 C5 1.551(3) y
C1 C9 1.576(3) y
C5 H5A 0.990 ?
C5 H5B 0.990 ?
C5 C6 1.493(3) ?
C6 H6 0.950 ?
C6 C7 1.299(4) ?
C7 H7A 0.950 ?
C7 H7B 0.950 ?
C8 H8A 0.980 ?
C8 H8B 0.980 ?
C8 H8C 0.980 ?
C8 C9 1.532(3) ?
C9 H9 1.000 ?
C9 H9X 1.000 ?
C9 C10 1.495(3) ?
C9 C10X 1.393(13) ?
C10 H10A 0.990 ?
C10 H10B 0.990 ?
C10 C11 1.538(3) ?
C11 H11A 0.990 ?
C11 H11B 0.990 ?
C11 H11X 0.990 ?
C11 H11Y 0.990 ?
C11 C12 1.4844 ?
C11 C10X 1.700(13) ?
C12 H12A 0.980 ?
C12 H12B 0.980 ?
C12 H12C 0.980 ?
C10X H10C 0.990 ?
C10X H10D 0.990 ?

loop_
_geom_hbond_atom_site_label_D
_geom_hbond_atom_site_label_H
_geom_hbond_atom_site_label_A
_geom_hbond_site_symmetry_A
_geom_hbond_distance_DH
_geom_hbond_distance_HA
_geom_hbond_distance_DA
_geom_hbond_angle_DHA
_geom_hbond_publ_flag
N1 H1N O3 1_565 0.86(3) 1.97(3) 2.824(2) 172(2) y
N2 H2N O2 2_646 0.83(2) 2.03(3) 2.850(2) 171(2) y

loop_
_geom_torsion_atom_site_label_1
_geom_torsion_atom_site_label_2
_geom_torsion_atom_site_label_3
_geom_torsion_atom_site_label_4
_geom_torsion
_geom_torsion_publ_flag
C3 N1 C2 O1 176.84(19) ?
C3 N1 C2 C1 -4.5(3) y
C4 C1 C2 O1 -170.93(18) y
C4 C1 C2 N1 10.5(3) y
C5 C1 C2 O1 -51.7(2) ?
C5 C1 C2 N1 129.71(18) ?
C9 C1 C2 O1 68.6(2) ?
C9 C1 C2 N1 -110.01(18) ?
C2 N1 C3 O2 178.24(18) ?
C2 N1 C3 N2 -2.2(3) ?
C4 N2 C3 O2 -178.27(17) ?
C4 N2 C3 N1 2.1(3) ?
C3 N2 C4 O3 -176.83(19) ?
C3 N2 C4 C1 4.7(3) y
C2 C1 C4 O3 170.97(18) y
C2 C1 C4 N2 -10.5(2) y
C5 C1 C4 O3 51.8(2) ?
C5 C1 C4 N2 -129.69(18) ?
C9 C1 C4 O3 -70.8(2) ?
C9 C1 C4 N2 107.67(19) ?
C2 C1 C5 C6 -58.2(2) ?
C4 C1 C5 C6 64.8(2) ?
C9 C1 C5 C6 -174.20(18) ?
C1 C5 C6 C7 -104.3(3) ?
C2 C1 C9 C8 62.5(2) ?
C2 C1 C9 C10 -170.23(18) ?
C2 C1 C9 C10X -104.3(8) ?
C4 C1 C9 C8 -60.5(2) ?
C4 C1 C9 C10 66.8(2) ?
C4 C1 C9 C10X 132.7(8) ?
C5 C1 C9 C8 179.58(19) ?
C5 C1 C9 C10 -53.1(2) ?
C5 C1 C9 C10X 12.8(9) ?
C1 C9 C10 C11 165.91(17) ?
C8 C9 C10 C11 -66.9(2) ?
C9 C10 C11 C12 178.50(14) ?
C1 C9 C10X C11 -137.2(6) ?
C8 C9 C10X C11 57.1(11) ?
C12 C11 C10X C9 113.8(8) ?
